data_7034990
loop_
_publ_author_name
'Zhang, Shao-Liang'
'Zhao, Xin-Hua'
'Wang, Yuan-Min'
'Shao, Dong'
'Wang, Xin-Yi'

_publ_section_title
;
 Spin crossover behaviour in one-dimensional Fe(II) compounds based on the
 [M(CN)4](2-) (M = Pd, Pt) units.
;
_journal_issue 20
_journal_name_full 'Dalton transactions (Cambridge, England : 2003)'
_journal_page_first 9682
_journal_page_last 9690
_journal_paper_doi 10.1039/c5dt00836k
_journal_volume 44
_journal_year 2015
_chemical_formula_moiety 'C16 H16 Fe N8 Pd'
_chemical_formula_sum 'C16 H16 Fe N8 Pd'
_chemical_formula_weight 482.62
_chemical_melting_point ?
_chemical_name_common Fe-pic-Pd(CN)4-HS
_chemical_name_systematic
; 
 ? 
;
_space_group_IT_number 14
_symmetry_cell_setting monoclinic
_symmetry_space_group_name_Hall '-P 2ybc'
_symmetry_space_group_name_H-M 'P 1 21/c 1'
_atom_sites_solution_hydrogens geom
_atom_sites_solution_primary direct
_atom_sites_solution_secondary difmap
_audit_creation_method SHELXL-97
_cell_angle_alpha 90.00
_cell_angle_beta 126.500(4)
_cell_angle_gamma 90.00
_cell_formula_units_Z 4
_cell_length_a 10.2201(11)
_cell_length_b 15.6565(16)
_cell_length_c 15.9375(12)
_cell_measurement_reflns_used 6264
_cell_measurement_temperature 298(2)
_cell_measurement_theta_max 27.499
_cell_measurement_theta_min 2.479
_cell_volume 2050.0(4)
_computing_cell_refinement 'Bruker SAINT'
_computing_data_collection 'Bruker APEX2'
_computing_data_reduction 'Bruker SAINT'
_computing_molecular_graphics Diamond
_computing_publication_material 'SHELXL-97 (Sheldrick, 2008)'
_computing_structure_refinement 'SHELXL-97 (Sheldrick, 2008)'
_computing_structure_solution 'SHELXS-97 (Sheldrick, 2008)'
_diffrn_ambient_temperature 298(2)
_diffrn_measured_fraction_theta_full 0.998
_diffrn_measured_fraction_theta_max 0.998
_diffrn_measurement_device_type 'Bruker ApexDuo'
_diffrn_measurement_method 'phi and omega scans'
_diffrn_radiation_monochromator graphite
_diffrn_radiation_source 'fine-focus sealed tube'
_diffrn_radiation_type MoK\a
_diffrn_radiation_wavelength 0.71073
_diffrn_reflns_av_R_equivalents 0.0337
_diffrn_reflns_av_unetI/netI 0.0302
_diffrn_reflns_limit_h_max 13
_diffrn_reflns_limit_h_min -13
_diffrn_reflns_limit_k_max 20
_diffrn_reflns_limit_k_min -20
_diffrn_reflns_limit_l_max 20
_diffrn_reflns_limit_l_min -20
_diffrn_reflns_number 18089
_diffrn_reflns_theta_full 27.50
_diffrn_reflns_theta_max 27.50
_diffrn_reflns_theta_min 2.05
_exptl_absorpt_coefficient_mu 1.600
_exptl_absorpt_correction_T_max 0.7456
_exptl_absorpt_correction_T_min 0.3494
_exptl_absorpt_correction_type multi-scan
_exptl_absorpt_process_details
; 
SADABS v.2.10 (Bruker,2008) was used for absorption correction.
R(int) was 0.0713 before and 0.0338 after correction.
The Ratio of minimum to maximum transmission is 0.4686.
The l/2 correction factor is 0.0015. 
;
_exptl_crystal_colour brown
_exptl_crystal_density_diffrn 1.564
_exptl_crystal_density_method 'not measured'
_exptl_crystal_description block
_exptl_crystal_F_000 960
_exptl_crystal_size_max 0.26
_exptl_crystal_size_mid 0.20
_exptl_crystal_size_min 0.16
_refine_diff_density_max 0.543
_refine_diff_density_min -0.720
_refine_diff_density_rms 0.071
_refine_ls_extinction_method none
_refine_ls_goodness_of_fit_ref 1.044
_refine_ls_hydrogen_treatment constr
_refine_ls_matrix_type full
_refine_ls_number_parameters 284
_refine_ls_number_reflns 4698
_refine_ls_number_restraints 0
_refine_ls_restrained_S_all 1.044
_refine_ls_R_factor_all 0.0388
_refine_ls_R_factor_gt 0.0290
_refine_ls_shift/su_max 0.001
_refine_ls_shift/su_mean 0.000
_refine_ls_structure_factor_coef Fsqd
_refine_ls_weighting_details 'calc w=1/[\s^2^(Fo^2^)+(0.0302P)^2^+1.1499P] where P=(Fo^2^+2Fc^2^)/3'
_refine_ls_weighting_scheme calc
_refine_ls_wR_factor_gt 0.0737
_refine_ls_wR_factor_ref 0.0808
_reflns_number_gt 3715
_reflns_number_total 4698
_reflns_threshold_expression >2sigma(I)
_cod_data_source_file c5dt00836k2.cif
_cod_data_source_block Fe-pic-Pd(CN)4-HS
_cod_depositor_comments
;
The following automatic conversions were performed:

'_chemical_melting_point' value 'not measured' was changed to '?' -
the value is undefined or not given.

Automatic conversion script
Id: cif_fix_values 3271 2015-04-21 07:52:19Z andrius 

 Adding full bibliography for 7034989--7034996.cif.
;
_cod_original_cell_volume 2050.0(3)
_cod_original_sg_symbol_H-M P2(1)/c
_cod_database_code 7034990

loop_
_symmetry_equiv_pos_as_xyz
'x, y, z'
'-x, y+1/2, -z+1/2'
'-x, -y, -z'
'x, -y-1/2, z-1/2'

loop_
_atom_site_label
_atom_site_type_symbol
_atom_site_fract_x
_atom_site_fract_y
_atom_site_fract_z
_atom_site_U_iso_or_equiv
_atom_site_adp_type
_atom_site_occupancy
_atom_site_symmetry_multiplicity
_atom_site_calc_flag
_atom_site_refinement_flags
_atom_site_disorder_assembly
_atom_site_disorder_group
Pd1 Pd 1.0000 1.0000 0.5000 0.03300(8) Uani 1 2 d S . .
Pd2 Pd 1.0000 0.5000 0.5000 0.04422(9) Uani 1 2 d S . .
Fe1 Fe 0.73635(4) 0.746890(18) 0.56577(3) 0.03413(9) Uani 1 1 d . A .
N1 N 0.8561(3) 0.84939(13) 0.55141(17) 0.0448(5) Uani 1 1 d . . .
N2 N 0.7894(4) 0.93849(18) 0.2679(2) 0.0835(9) Uani 1 1 d . . .
N3 N 0.8770(3) 0.65570(15) 0.5572(2) 0.0563(6) Uani 1 1 d . . .
N4 N 0.7825(5) 0.3764(2) 0.5235(3) 0.1071(13) Uani 1 1 d . . .
N5 N 0.5474(3) 0.74413(11) 0.40022(16) 0.0410(5) Uani 1 1 d . . .
N6 N 0.5783(3) 0.64304(13) 0.54810(17) 0.0483(5) Uani 1 1 d . . .
H6A H 0.6382 0.6022 0.5960 0.058 Uiso 1 1 d R . .
H6B H 0.5056 0.6630 0.5577 0.058 Uiso 1 1 d R . .
N7 N 0.6150(3) 0.83353(14) 0.6041(2) 0.0547(6) Uani 1 1 d . . .
N8 N 0.8929(3) 0.74599(15) 0.7366(2) 0.0609(7) Uani 1 1 d . . .
H8A H 0.9319 0.6929 0.7594 0.073 Uiso 0.51(3) 1 d PR A 1
H8B H 0.9781 0.7810 0.7604 0.073 Uiso 0.51(3) 1 d PR A 1
H8'A H 0.8816 0.6960 0.7596 0.073 Uiso 0.49(3) 1 d PR A 2
H8'B H 0.9976 0.7512 0.7608 0.073 Uiso 0.49(3) 1 d PR A 2
C1 C 0.9111(3) 0.90418(15) 0.53475(18) 0.0391(5) Uani 1 1 d . . .
C2 C 0.8682(3) 0.96027(16) 0.3523(2) 0.0497(6) Uani 1 1 d . . .
C3 C 0.9267(3) 0.59924(17) 0.5395(2) 0.0498(6) Uani 1 1 d . . .
C4 C 0.8610(4) 0.4231(2) 0.5155(3) 0.0682(9) Uani 1 1 d . . .
C5 C 0.5154(4) 0.80569(18) 0.3319(2) 0.0583(7) Uani 1 1 d . . .
H5 H 0.5873 0.8513 0.3552 0.070 Uiso 1 1 calc R . .
C6 C 0.3817(4) 0.8046(2) 0.2295(2) 0.0761(10) Uani 1 1 d . . .
H6 H 0.3651 0.8480 0.1842 0.091 Uiso 1 1 calc R . .
C7 C 0.2726(5) 0.7385(2) 0.1949(3) 0.0762(11) Uani 1 1 d . . .
H7 H 0.1791 0.7371 0.1264 0.091 Uiso 1 1 calc R . .
C8 C 0.3045(4) 0.6741(2) 0.2636(2) 0.0631(8) Uani 1 1 d . . .
H8 H 0.2325 0.6287 0.2421 0.076 Uiso 1 1 calc R . .
C9 C 0.4451(3) 0.67791(15) 0.36548(19) 0.0420(5) Uani 1 1 d . . .
C10 C 0.4935(3) 0.60734(16) 0.4428(2) 0.0475(6) Uani 1 1 d . . .
H10A H 0.3973 0.5767 0.4244 0.057 Uiso 1 1 calc R . .
H10B H 0.5642 0.5674 0.4409 0.057 Uiso 1 1 calc R . .
C13 C 0.4897(7) 0.9474(3) 0.6720(5) 0.1026(15) Uani 1 1 d . . .
H13 H 0.4424 0.9836 0.6933 0.123 Uiso 1 1 calc R A 1
C11 C 0.501(3) 0.8909(15) 0.540(2) 0.083(5) Uani 0.51(3) 1 d P A 1
H11 H 0.4625 0.8935 0.4704 0.099 Uiso 0.51(3) 1 calc PR A 1
C12 C 0.440(3) 0.9480(15) 0.579(2) 0.093(6) Uani 0.51(3) 1 d P A 1
H12 H 0.3598 0.9871 0.5330 0.112 Uiso 0.51(3) 1 calc PR A 1
C14 C 0.619(3) 0.8913(11) 0.746(2) 0.065(3) Uani 0.51(3) 1 d P A 1
H14 H 0.6631 0.8926 0.8170 0.078 Uiso 0.51(3) 1 calc PR A 1
C15 C 0.674(2) 0.8358(8) 0.7073(15) 0.041(2) Uani 0.51(3) 1 d P A 1
C16 C 0.8042(13) 0.7737(6) 0.7794(8) 0.052(2) Uani 0.51(3) 1 d P A 1
H16A H 0.7561 0.7245 0.7884 0.062 Uiso 0.51(3) 1 calc PR A 1
H16B H 0.8797 0.8001 0.8471 0.062 Uiso 0.51(3) 1 calc PR A 1
C11' C 0.461(3) 0.8680(18) 0.534(3) 0.086(6) Uani 0.49(3) 1 d P A 2
H11' H 0.4026 0.8510 0.4642 0.104 Uiso 0.49(3) 1 calc PR A 2
C12' C 0.393(4) 0.9228(17) 0.559(3) 0.109(8) Uani 0.49(3) 1 d P A 2
H12' H 0.2907 0.9454 0.5092 0.131 Uiso 0.49(3) 1 calc PR A 2
C14' C 0.628(4) 0.9136(15) 0.734(3) 0.092(6) Uani 0.49(3) 1 d P A 2
H14' H 0.6886 0.9285 0.8040 0.111 Uiso 0.49(3) 1 calc PR A 2
C15' C 0.697(3) 0.8546(12) 0.703(2) 0.067(4) Uani 0.49(3) 1 d P A 2
C16' C 0.852(2) 0.812(2) 0.7728(12) 0.146(10) Uani 0.49(3) 1 d P A 2
H16C H 0.9366 0.8546 0.8005 0.175 Uiso 0.49(3) 1 calc PR A 2
H16D H 0.8553 0.7901 0.8312 0.175 Uiso 0.49(3) 1 calc PR A 2

loop_
_atom_site_aniso_label
_atom_site_aniso_U_11
_atom_site_aniso_U_22
_atom_site_aniso_U_33
_atom_site_aniso_U_23
_atom_site_aniso_U_13
_atom_site_aniso_U_12
Pd1 0.03422(14) 0.02804(13) 0.03227(13) -0.00252(8) 0.01735(11) -0.00171(9)
Pd2 0.03735(16) 0.04943(17) 0.05003(17) -0.01636(12) 0.02825(14) 0.00082(11)
Fe1 0.03907(19) 0.02837(16) 0.04211(19) 0.00126(12) 0.02804(16) 0.00323(13)
N1 0.0473(12) 0.0390(11) 0.0496(12) 0.0034(9) 0.0296(11) 0.0003(9)
N2 0.108(2) 0.0678(18) 0.0443(14) -0.0161(13) 0.0292(15) -0.0084(16)
N3 0.0659(15) 0.0450(12) 0.0784(17) -0.0135(11) 0.0540(14) -0.0018(11)
N4 0.112(3) 0.109(3) 0.153(3) -0.051(2) 0.106(3) -0.040(2)
N5 0.0452(12) 0.0382(11) 0.0363(11) 0.0028(8) 0.0224(10) -0.0035(8)
N6 0.0552(13) 0.0406(11) 0.0493(12) 0.0090(9) 0.0312(11) -0.0043(10)
N7 0.0548(14) 0.0467(12) 0.0720(16) 0.0120(12) 0.0428(13) 0.0143(11)
N8 0.0547(15) 0.0582(15) 0.0599(16) 0.0116(11) 0.0287(13) 0.0142(11)
C1 0.0396(13) 0.0348(12) 0.0396(12) 0.0001(9) 0.0217(11) 0.0008(10)
C2 0.0585(16) 0.0379(13) 0.0439(14) -0.0025(11) 0.0257(13) -0.0031(12)
C3 0.0470(15) 0.0498(15) 0.0623(17) -0.0145(12) 0.0378(14) -0.0010(12)
C4 0.0632(19) 0.074(2) 0.088(2) -0.0292(18) 0.0562(19) -0.0092(17)
C5 0.0682(19) 0.0483(15) 0.0435(14) 0.0079(12) 0.0252(14) -0.0086(13)
C6 0.084(2) 0.067(2) 0.0439(16) 0.0152(14) 0.0198(17) -0.0018(18)
C7 0.064(2) 0.078(2) 0.0410(16) 0.0007(14) 0.0071(15) -0.0011(17)
C8 0.0535(17) 0.0569(17) 0.0545(17) -0.0085(14) 0.0189(14) -0.0083(14)
C9 0.0412(13) 0.0397(12) 0.0426(13) -0.0018(10) 0.0236(11) -0.0010(10)
C10 0.0488(15) 0.0369(12) 0.0576(16) -0.0007(11) 0.0321(13) -0.0067(11)
C13 0.127(4) 0.067(3) 0.173(5) 0.003(3) 0.121(4) 0.023(3)
C11 0.088(12) 0.080(10) 0.114(9) 0.033(7) 0.078(10) 0.038(7)
C12 0.096(14) 0.082(11) 0.112(11) 0.028(9) 0.068(11) 0.055(10)
C14 0.097(7) 0.039(7) 0.098(6) -0.008(6) 0.080(6) -0.004(6)
C15 0.059(6) 0.022(4) 0.064(4) -0.012(4) 0.049(4) -0.013(4)
C16 0.066(5) 0.052(4) 0.047(4) -0.002(3) 0.038(4) 0.003(3)
C11' 0.071(10) 0.099(14) 0.107(8) 0.048(9) 0.062(8) 0.047(9)
C12' 0.091(13) 0.109(16) 0.155(18) 0.012(12) 0.089(14) 0.041(11)
C14' 0.123(11) 0.053(11) 0.125(15) -0.032(9) 0.087(10) -0.012(9)
C15' 0.067(7) 0.041(8) 0.091(8) -0.019(7) 0.045(6) -0.018(6)
C16' 0.105(11) 0.18(2) 0.073(8) -0.057(11) 0.010(7) 0.039(12)

loop_
_atom_type_symbol
_atom_type_description
_atom_type_scat_dispersion_real
_atom_type_scat_dispersion_imag
_atom_type_scat_source
C C 0.0033 0.0016 'International Tables Vol C Tables 4.2.6.8 and 6.1.1.4'
H H 0.0000 0.0000 'International Tables Vol C Tables 4.2.6.8 and 6.1.1.4'
Fe Fe 0.3463 0.8444 'International Tables Vol C Tables 4.2.6.8 and 6.1.1.4'
N N 0.0061 0.0033 'International Tables Vol C Tables 4.2.6.8 and 6.1.1.4'
Pd Pd -0.9988 1.0072 'International Tables Vol C Tables 4.2.6.8 and 6.1.1.4'

loop_
_geom_angle_atom_site_label_1
_geom_angle_atom_site_label_2
_geom_angle_atom_site_label_3
_geom_angle
_geom_angle_site_symmetry_1
_geom_angle_site_symmetry_3
C2 Pd1 C2 180.000(1) . 3_776
C2 Pd1 C1 90.37(10) . 3_776
C2 Pd1 C1 89.63(10) 3_776 3_776
C2 Pd1 C1 89.63(10) . .
C2 Pd1 C1 90.37(10) 3_776 .
C1 Pd1 C1 180.0 3_776 .
C3 Pd2 C3 180.000(1) . 3_766
C3 Pd2 C4 89.89(12) . 3_766
C3 Pd2 C4 90.11(12) 3_766 3_766
C3 Pd2 C4 90.11(12) . .
C3 Pd2 C4 89.89(12) 3_766 .
C4 Pd2 C4 180.00(16) 3_766 .
N3 Fe1 N1 92.67(10) . .
N3 Fe1 N5 93.23(9) . .
N1 Fe1 N5 92.15(8) . .
N3 Fe1 N7 169.46(10) . .
N1 Fe1 N7 91.17(9) . .
N5 Fe1 N7 96.43(9) . .
N3 Fe1 N8 93.15(10) . .
N1 Fe1 N8 95.61(9) . .
N5 Fe1 N8 169.70(10) . .
N7 Fe1 N8 76.69(10) . .
N3 Fe1 N6 88.15(9) . .
N1 Fe1 N6 168.97(8) . .
N5 Fe1 N6 76.83(8) . .
N7 Fe1 N6 89.95(9) . .
N8 Fe1 N6 95.32(9) . .
C1 N1 Fe1 174.2(2) . .
C3 N3 Fe1 167.4(2) . .
C9 N5 C5 117.9(2) . .
C9 N5 Fe1 115.71(16) . .
C5 N5 Fe1 126.08(17) . .
C10 N6 Fe1 108.61(15) . .
C15' N7 C11 113.1(16) . .
C11 N7 C15 117.5(14) . .
C15' N7 C11' 118.7(17) . .
C15 N7 C11' 116.1(15) . .
C15' N7 Fe1 115.7(10) . .
C11 N7 Fe1 126.2(12) . .
C15 N7 Fe1 115.8(7) . .
C11' N7 Fe1 125.6(14) . .
C16' N8 Fe1 110.0(7) . .
C16 N8 Fe1 112.0(4) . .
N1 C1 Pd1 177.8(2) . .
N2 C2 Pd1 178.1(3) . .
N3 C3 Pd2 176.4(3) . .
N4 C4 Pd2 177.6(3) . .
N5 C5 C6 123.2(3) . .
C5 C6 C7 118.9(3) . .
C6 C7 C8 118.7(3) . .
C7 C8 C9 119.3(3) . .
N5 C9 C8 121.9(2) . .
N5 C9 C10 115.9(2) . .
C8 C9 C10 122.3(2) . .
N6 C10 C9 109.9(2) . .
C12 C13 C14' 114.0(17) . .
C12 C13 C14 120.7(14) . .
C14' C13 C12' 117.3(17) . .
C14 C13 C12' 117.3(14) . .
N7 C11 C12 120(2) . .
C13 C12 C11 122(2) . .
C15 C14 C13 116(2) . .
C14 C15 N7 123.5(18) . .
C14 C15 C16 118.8(17) . .
N7 C15 C16 117.7(10) . .
C15 C16 N8 110.1(7) . .
C12' C11' N7 124(3) . .
C11' C12' C13 117(2) . .
C13 C14' C15' 124(3) . .
N7 C15' C14' 119(2) . .
N7 C15' C16' 115.6(16) . .
C14' C15' C16' 125(2) . .
N8 C16' C15' 119.7(12) . .

loop_
_geom_bond_atom_site_label_1
_geom_bond_atom_site_label_2
_geom_bond_distance
_geom_bond_site_symmetry_2
Pd1 C2 1.992(3) .
Pd1 C2 1.992(3) 3_776
Pd1 C1 1.995(2) 3_776
Pd1 C1 1.995(2) .
Pd2 C3 1.983(2) .
Pd2 C3 1.983(2) 3_766
Pd2 C4 1.985(4) 3_766
Pd2 C4 1.985(4) .
Fe1 N3 2.088(2) .
Fe1 N1 2.111(2) .
Fe1 N5 2.152(2) .
Fe1 N7 2.157(2) .
Fe1 N8 2.188(3) .
Fe1 N6 2.189(2) .
N1 C1 1.140(3) .
N2 C2 1.135(3) .
N3 C3 1.135(3) .
N4 C4 1.148(4) .
N5 C9 1.336(3) .
N5 C5 1.341(3) .
N6 C10 1.466(3) .
N7 C15' 1.31(2) .
N7 C11 1.34(3) .
N7 C15 1.374(18) .
N7 C11' 1.39(3) .
N8 C16' 1.362(14) .
N8 C16 1.487(9) .
C5 C6 1.371(4) .
C6 C7 1.374(5) .
C7 C8 1.377(4) .
C8 C9 1.389(4) .
C9 C10 1.503(3) .
C13 C12 1.25(3) .
C13 C14' 1.26(3) .
C13 C14 1.44(3) .
C13 C12' 1.50(4) .
C11 C12 1.43(4) .
C14 C15 1.37(2) .
C15 C16 1.49(2) .
C11' C12' 1.31(4) .
C14' C15' 1.42(3) .
C15' C16' 1.45(3) .
